data_4324377
loop_
_publ_author_name
'Guang-Yu An'
'Cong-Min Ji'
'Ai-Li Cui'
'Hui-Zhong Kou'

_publ_contact_author_address
;
Department of Chemistry
Tsinghua University
Beijing 100084
People's Republic of China
;
_publ_contact_author_email kouhz@mail.tsinghua.edu.cn
_publ_contact_author_name 'Dr. Hui-Zhong Kou'
_publ_contact_author_phone 86-10-62771748
_publ_section_title
;
 Pyrazine-2-amidoxime Ni(II) Complexes: From Ferromagnetic Cluster to
 Antiferromagnetic Layer
;
_journal_name_full 'Inorganic Chemistry'
_journal_page_first 1079
_journal_page_last 1083
_journal_paper_doi 10.1021/ic1022714
_journal_volume 50
_journal_year 2011
_chemical_formula_sum 'C50 H48 Cl2 N22 Ni4 O12'
_chemical_formula_weight 1454.84
_chemical_name_systematic
; 
 ? 
;
_space_group_IT_number 15
_symmetry_cell_setting monoclinic
_symmetry_space_group_name_Hall '-C 2yc'
_symmetry_space_group_name_H-M 'C 1 2/c 1'
_atom_sites_solution_hydrogens geom
_atom_sites_solution_primary direct
_atom_sites_solution_secondary difmap
_audit_creation_method SHELXL-97
_cell_angle_alpha 90.00
_cell_angle_beta 95.504(2)
_cell_angle_gamma 90.00
_cell_formula_units_Z 4
_cell_length_a 15.3903(10)
_cell_length_b 19.2521(13)
_cell_length_c 23.2170(14)
_cell_measurement_reflns_used 4239
_cell_measurement_temperature 293(2)
_cell_measurement_theta_max 26.00
_cell_measurement_theta_min 3.03
_cell_volume 6847.4(8)
_computing_cell_refinement 'crystalstructure 3.6.0 (Rigaku, 2004)'
_computing_data_collection 'crystalstructure 3.6.0 (Rigaku, 2004)'
_computing_data_reduction 'SHELXL-97 (Sheldrick, 1997)'
_computing_molecular_graphics 'XP (Sheldrick, 1998)'
_computing_publication_material 'XP (Sheldrick, 1998)'
_computing_structure_refinement 'SHELXL-97 (Sheldrick, 1997)'
_computing_structure_solution 'SHELXS-97 (Sheldrick, 1990)'
_diffrn_ambient_temperature 293(2)
_diffrn_detector_area_resol_mean 0.77
_diffrn_measured_fraction_theta_full 0.995
_diffrn_measured_fraction_theta_max 0.995
_diffrn_measurement_device_type 'Rigaku R-AXIS RAPID IP'
_diffrn_measurement_method '\w scans'
_diffrn_radiation_monochromator graphite
_diffrn_radiation_source 'fine-focus sealed tube'
_diffrn_radiation_type MoK\a
_diffrn_radiation_wavelength 0.71073
_diffrn_reflns_av_R_equivalents 0.0566
_diffrn_reflns_av_sigmaI/netI 0.0490
_diffrn_reflns_limit_h_max 18
_diffrn_reflns_limit_h_min -18
_diffrn_reflns_limit_k_max 23
_diffrn_reflns_limit_k_min -23
_diffrn_reflns_limit_l_max 27
_diffrn_reflns_limit_l_min -28
_diffrn_reflns_number 28926
_diffrn_reflns_theta_full 26.00
_diffrn_reflns_theta_max 26.00
_diffrn_reflns_theta_min 3.03
_exptl_absorpt_coefficient_mu 1.230
_exptl_absorpt_correction_T_max 0.950
_exptl_absorpt_correction_T_min 0.702
_exptl_absorpt_correction_type multi-scan
_exptl_absorpt_process_details 'ABSCOR; Higashi, 1995'
_exptl_crystal_colour 'red brown'
_exptl_crystal_density_diffrn 1.411
_exptl_crystal_description platelet
_exptl_crystal_F_000 2976
_exptl_crystal_size_max 0.20
_exptl_crystal_size_mid 0.15
_exptl_crystal_size_min 0.10
_refine_diff_density_max 0.987
_refine_diff_density_min -0.551
_refine_diff_density_rms 0.112
_refine_ls_extinction_method none
_refine_ls_goodness_of_fit_ref 1.011
_refine_ls_hydrogen_treatment constr
_refine_ls_matrix_type full
_refine_ls_number_parameters 406
_refine_ls_number_reflns 6699
_refine_ls_number_restraints 0
_refine_ls_restrained_S_all 1.011
_refine_ls_R_factor_all 0.0901
_refine_ls_R_factor_gt 0.0594
_refine_ls_shift/su_max 0.001
_refine_ls_shift/su_mean 0.000
_refine_ls_structure_factor_coef Fsqd
_refine_ls_weighting_details 'calc w=1/[\s^2^(Fo^2^)+(0.1253P)^2^+0.0000P] where P=(Fo^2^+2Fc^2^)/3'
_refine_ls_weighting_scheme calc
_refine_ls_wR_factor_gt 0.1692
_refine_ls_wR_factor_ref 0.1963
_reflns_number_gt 4239
_reflns_number_total 6699
_reflns_threshold_expression >2sigma(I)
_cod_data_source_file ic1022714_si_002_2.cif
_cod_data_source_block 1
_cod_database_code 4324377

loop_
_symmetry_equiv_pos_as_xyz
'x, y, z'
'-x, y, -z+1/2'
'x+1/2, y+1/2, z'
'-x+1/2, y+1/2, -z+1/2'
'-x, -y, -z'
'x, -y, z-1/2'
'-x+1/2, -y+1/2, -z'
'x+1/2, -y+1/2, z-1/2'

loop_
_atom_site_label
_atom_site_type_symbol
_atom_site_fract_x
_atom_site_fract_y
_atom_site_fract_z
_atom_site_U_iso_or_equiv
_atom_site_adp_type
_atom_site_occupancy
_atom_site_symmetry_multiplicity
_atom_site_calc_flag
_atom_site_refinement_flags
Ni1 Ni 0.74277(4) 0.06457(3) 0.50999(2) 0.0489(2) Uani 1 1 d .
Ni2 Ni 0.75688(4) 0.21553(3) 0.58167(2) 0.0480(2) Uani 1 1 d .
Cl1 Cl 0.71176(11) -0.10209(7) 0.31273(6) 0.0769(4) Uani 1 1 d .
C1 C 0.7385(4) -0.0842(3) 0.4827(2) 0.0660(14) Uani 1 1 d .
H1A H 0.7359 -0.0737 0.4435 0.079 Uiso 1 1 calc R
C2 C 0.7396(4) -0.1513(3) 0.4993(2) 0.0719(15) Uani 1 1 d .
H2A H 0.7383 -0.1854 0.4709 0.086 Uiso 1 1 calc R
C3 C 0.7444(4) -0.1204(3) 0.5928(2) 0.0718(15) Uani 1 1 d .
H3A H 0.7464 -0.1320 0.6318 0.086 Uiso 1 1 calc R
C4 C 0.7436(3) -0.0510(2) 0.57795(19) 0.0549(12) Uani 1 1 d .
C5 C 0.7476(3) 0.0080(2) 0.61726(18) 0.0555(12) Uani 1 1 d .
C6 C 0.7698(4) 0.2506(3) 0.71250(19) 0.0671(15) Uani 1 1 d .
H6A H 0.7736 0.2032 0.7201 0.081 Uiso 1 1 calc R
C7 C 0.7663(5) 0.2973(3) 0.7571(2) 0.0802(18) Uani 1 1 d .
H7A H 0.7663 0.2798 0.7945 0.096 Uiso 1 1 calc R
C8 C 0.7611(3) 0.3651(2) 0.58788(17) 0.0494(10) Uani 1 1 d .
C9 C 0.7646(3) 0.3433(2) 0.64912(18) 0.0544(11) Uani 1 1 d .
C10 C 0.7612(4) 0.3872(3) 0.6952(2) 0.0701(15) Uani 1 1 d .
H10A H 0.7577 0.4347 0.6882 0.084 Uiso 1 1 calc R
C11 C 0.5673(5) 0.2681(4) 0.5627(3) 0.095(2) Uani 1 1 d .
H11A H 0.5914 0.2976 0.5368 0.113 Uiso 1 1 calc R
C12 C 0.4832(6) 0.2762(6) 0.5707(4) 0.132(3) Uani 1 1 d .
H12A H 0.4501 0.3099 0.5501 0.158 Uiso 1 1 calc R
C13 C 0.4455(6) 0.2343(6) 0.6097(4) 0.126(3) Uani 1 1 d .
H13A H 0.3862 0.2372 0.6142 0.152 Uiso 1 1 calc R
C14 C 0.4972(6) 0.1894(6) 0.6407(4) 0.128(3) Uani 1 1 d .
H14A H 0.4750 0.1625 0.6692 0.154 Uiso 1 1 calc R
C15 C 0.5835(5) 0.1832(4) 0.6302(3) 0.101(2) Uani 1 1 d .
H15A H 0.6192 0.1521 0.6519 0.121 Uiso 1 1 calc R
C16 C 0.9475(5) 0.2660(4) 0.5746(4) 0.104(2) Uani 1 1 d .
H16A H 0.9175 0.3054 0.5608 0.125 Uiso 1 1 calc R
C17 C 1.0315(5) 0.2702(6) 0.5788(5) 0.132(3) Uani 1 1 d .
H17A H 1.0597 0.3097 0.5669 0.158 Uiso 1 1 calc R
C18 C 1.0772(6) 0.2138(6) 0.6014(4) 0.132(3) Uani 1 1 d .
H18A H 1.1378 0.2149 0.6068 0.158 Uiso 1 1 calc R
C19 C 1.0337(6) 0.1574(7) 0.6157(6) 0.192(6) Uani 1 1 d .
H19A H 1.0635 0.1175 0.6286 0.230 Uiso 1 1 calc R
C20 C 0.9412(5) 0.1595(5) 0.6108(5) 0.168(5) Uani 1 1 d .
H20A H 0.9106 0.1223 0.6245 0.202 Uiso 1 1 calc R
C24 C 0.4978(8) -0.0221(8) 0.4456(5) 0.152(4) Uani 1 1 d .
N11 N 0.4968(7) -0.0689(6) 0.4898(5) 0.161(4) Uani 0.50 1 d P
C25 C 0.4968(7) -0.0689(6) 0.4898(5) 0.161(4) Uani 0.50 1 d P
C26 C 0.5002(7) -0.0484(7) 0.5441(5) 0.133(3) Uani 1 1 d .
C27 C 0.9997(9) 0.3353(7) 0.7774(5) 0.155(4) Uani 1 1 d .
N12 N 0.9958(10) 0.3882(10) 0.8117(6) 0.204(5) Uani 0.50 1 d P
C28 C 0.9958(10) 0.3882(10) 0.8117(6) 0.204(5) Uani 0.50 1 d P
C29 C 0.9992(10) 0.4520(8) 0.7785(6) 0.190(6) Uani 1 1 d .
N1 N 0.7410(3) -0.03249(19) 0.52138(15) 0.0532(9) Uani 1 1 d .
N2 N 0.7425(3) -0.1713(2) 0.55456(19) 0.0724(12) Uani 1 1 d .
N3 N 0.7499(3) 0.06717(18) 0.59046(14) 0.0487(9) Uani 1 1 d .
N4 N 0.7506(4) 0.0013(2) 0.67492(17) 0.0912(18) Uani 1 1 d .
H4A H 0.7544 0.0376 0.6966 0.109 Uiso 1 1 calc R
H4B H 0.7488 -0.0393 0.6902 0.109 Uiso 1 1 calc R
N5 N 0.7679(3) 0.2742(2) 0.65768(15) 0.0556(10) Uani 1 1 d .
N6 N 0.7628(4) 0.3649(2) 0.75041(16) 0.0750(13) Uani 1 1 d .
N7 N 0.7626(3) 0.43073(19) 0.56992(15) 0.0551(10) Uani 1 1 d .
H7B H 0.7656 0.4663 0.5925 0.066 Uiso 1 1 calc R
N8 N 0.7566(3) 0.31409(19) 0.55039(14) 0.0492(9) Uani 1 1 d .
N9 N 0.6173(3) 0.2217(2) 0.58882(19) 0.0679(11) Uani 1 1 d .
N10 N 0.8981(3) 0.2126(2) 0.58752(19) 0.0688(12) Uani 1 1 d .
O1 O 0.7559(2) 0.12421(16) 0.62375(12) 0.0646(9) Uani 1 1 d .
O2 O 0.7552(2) 0.34083(15) 0.49384(11) 0.0511(7) Uani 1 1 d .
O3 O 0.6516(4) -0.1169(4) 0.2639(2) 0.153(3) Uani 1 1 d .
O4 O 0.7266(3) -0.1615(2) 0.3477(2) 0.1001(14) Uani 1 1 d .
O5 O 0.7872(4) -0.0823(5) 0.2918(4) 0.194(4) Uani 1 1 d .
O6 O 0.6719(4) -0.0496(2) 0.3445(2) 0.124(2) Uani 1 1 d .

loop_
_atom_site_aniso_label
_atom_site_aniso_U_11
_atom_site_aniso_U_22
_atom_site_aniso_U_33
_atom_site_aniso_U_23
_atom_site_aniso_U_13
_atom_site_aniso_U_12
Ni1 0.0911(4) 0.0252(3) 0.0308(3) 0.0008(2) 0.0074(3) -0.0025(3)
Ni2 0.0873(4) 0.0264(3) 0.0307(3) -0.0007(2) 0.0079(3) -0.0029(3)
Cl1 0.1291(12) 0.0523(8) 0.0502(7) 0.0013(6) 0.0130(7) 0.0036(8)
C1 0.122(4) 0.037(3) 0.040(3) -0.004(2) 0.011(3) 0.000(3)
C2 0.132(5) 0.035(3) 0.049(3) -0.002(2) 0.010(3) -0.002(3)
C3 0.138(5) 0.033(3) 0.045(3) 0.003(2) 0.014(3) -0.002(3)
C4 0.096(3) 0.032(2) 0.038(2) 0.0050(18) 0.010(2) -0.002(2)
C5 0.099(3) 0.030(2) 0.038(2) 0.0043(18) 0.008(2) -0.001(2)
C6 0.131(4) 0.037(3) 0.033(2) 0.0015(19) 0.005(2) -0.004(3)
C7 0.161(6) 0.045(3) 0.035(2) 0.005(2) 0.013(3) -0.005(3)
C8 0.087(3) 0.029(2) 0.033(2) -0.0007(17) 0.007(2) -0.002(2)
C9 0.099(3) 0.029(2) 0.036(2) 0.0035(18) 0.010(2) -0.004(2)
C10 0.138(5) 0.035(3) 0.038(2) 0.000(2) 0.014(3) -0.003(3)
C11 0.091(4) 0.112(6) 0.080(4) 0.015(4) 0.008(3) -0.001(4)
C12 0.102(6) 0.163(10) 0.131(7) 0.032(7) 0.019(5) 0.008(6)
C13 0.093(5) 0.161(9) 0.130(7) 0.010(7) 0.032(5) 0.005(6)
C14 0.120(6) 0.151(9) 0.121(7) 0.034(6) 0.049(5) -0.005(6)
C15 0.119(5) 0.095(5) 0.093(5) 0.008(4) 0.033(4) -0.013(4)
C16 0.083(4) 0.092(5) 0.138(7) 0.022(5) 0.018(4) 0.006(4)
C17 0.087(5) 0.131(8) 0.177(10) 0.018(7) 0.013(5) -0.002(5)
C18 0.091(5) 0.162(10) 0.139(8) -0.025(7) -0.002(5) -0.018(6)
C19 0.094(6) 0.141(10) 0.332(18) 0.079(11) -0.023(8) 0.030(6)
C20 0.107(6) 0.087(6) 0.300(15) 0.065(8) -0.036(7) 0.006(5)
C24 0.203(10) 0.148(11) 0.109(8) 0.001(8) 0.033(7) -0.010(9)
N11 0.207(10) 0.147(9) 0.127(8) 0.016(7) 0.001(7) -0.013(7)
C25 0.207(10) 0.147(9) 0.127(8) 0.016(7) 0.001(7) -0.013(7)
C26 0.158(8) 0.138(10) 0.104(7) 0.008(6) 0.021(6) -0.016(7)
C27 0.201(9) 0.135(10) 0.130(9) -0.002(7) 0.014(10) 0.006(9)
N12 0.251(12) 0.216(17) 0.145(11) -0.007(10) 0.018(9) -0.009(14)
C28 0.251(12) 0.216(17) 0.145(11) -0.007(10) 0.018(9) -0.009(14)
C29 0.193(10) 0.175(12) 0.194(16) -0.089(10) -0.021(15) -0.014(13)
N1 0.094(3) 0.0291(19) 0.0369(18) -0.0001(15) 0.0070(18) -0.0025(18)
N2 0.133(4) 0.026(2) 0.059(3) 0.0017(18) 0.016(2) -0.001(2)
N3 0.088(3) 0.0288(19) 0.0300(17) 0.0010(14) 0.0094(16) -0.0050(17)
N4 0.204(6) 0.035(2) 0.035(2) 0.0059(18) 0.016(3) -0.006(3)
N5 0.100(3) 0.0333(19) 0.0339(18) 0.0006(15) 0.0093(18) -0.0029(19)
N6 0.148(4) 0.040(2) 0.037(2) -0.0019(17) 0.008(2) -0.001(3)
N7 0.110(3) 0.0273(18) 0.0281(17) -0.0026(14) 0.0066(18) -0.0057(19)
N8 0.090(3) 0.0304(19) 0.0284(16) 0.0000(14) 0.0108(16) -0.0033(17)
N9 0.093(3) 0.058(3) 0.054(2) 0.003(2) 0.012(2) -0.009(2)
N10 0.091(3) 0.056(3) 0.057(2) -0.004(2) -0.005(2) 0.004(2)
O1 0.132(3) 0.0304(16) 0.0317(15) -0.0028(13) 0.0077(16) -0.0066(18)
O2 0.098(2) 0.0274(15) 0.0279(14) 0.0050(12) 0.0070(14) -0.0047(15)
O3 0.227(6) 0.149(6) 0.074(3) -0.033(3) -0.031(4) 0.047(5)
O4 0.149(4) 0.063(3) 0.090(3) 0.023(2) 0.016(3) 0.018(3)
O5 0.114(4) 0.224(9) 0.248(9) 0.136(8) 0.034(4) -0.017(4)
O6 0.220(6) 0.070(3) 0.079(3) -0.020(2) 0.003(3) 0.036(3)

loop_
_atom_type_symbol
_atom_type_description
_atom_type_scat_dispersion_real
_atom_type_scat_dispersion_imag
_atom_type_scat_source
C C 0.0033 0.0016 'International Tables Vol C Tables 4.2.6.8 and 6.1.1.4'
H H 0.0000 0.0000 'International Tables Vol C Tables 4.2.6.8 and 6.1.1.4'
N N 0.0061 0.0033 'International Tables Vol C Tables 4.2.6.8 and 6.1.1.4'
O O 0.0106 0.0060 'International Tables Vol C Tables 4.2.6.8 and 6.1.1.4'
Cl Cl 0.1484 0.1585 'International Tables Vol C Tables 4.2.6.8 and 6.1.1.4'
Ni Ni 0.3393 1.1124 'International Tables Vol C Tables 4.2.6.8 and 6.1.1.4'

loop_
_geom_angle_atom_site_label_1
_geom_angle_atom_site_label_2
_geom_angle_atom_site_label_3
_geom_angle
_geom_angle_site_symmetry_1
_geom_angle_site_symmetry_3
O2 Ni1 N7 84.35(14) 7_656 7_656
O2 Ni1 N3 91.29(14) 7_656 .
N7 Ni1 N3 175.58(16) 7_656 .
O2 Ni1 N1 174.76(14) 7_656 .
N7 Ni1 N1 100.89(15) 7_656 .
N3 Ni1 N1 83.47(16) . .
O1 Ni2 N8 171.82(13) . .
O1 Ni2 O2 87.05(12) . 7_656
N8 Ni2 O2 101.03(12) . 7_656
O1 Ni2 N5 93.79(13) . .
N8 Ni2 N5 78.12(14) . .
O2 Ni2 N5 178.99(14) 7_656 .
O1 Ni2 N10 90.05(17) . .
N8 Ni2 N10 90.79(17) . .
O2 Ni2 N10 92.77(15) 7_656 .
N5 Ni2 N10 87.79(16) . .
O1 Ni2 N9 87.55(17) . .
N8 Ni2 N9 90.50(17) . .
O2 Ni2 N9 94.84(15) 7_656 .
N5 Ni2 N9 84.64(17) . .
N10 Ni2 N9 171.89(16) . .
O5 Cl1 O4 109.7(4) . .
O5 Cl1 O3 106.6(5) . .
O4 Cl1 O3 110.7(4) . .
O5 Cl1 O6 114.4(5) . .
O4 Cl1 O6 109.4(3) . .
O3 Cl1 O6 106.0(4) . .
N1 C1 C2 121.4(5) . .
N1 C1 H1A 119.3 . .
C2 C1 H1A 119.3 . .
N2 C2 C1 123.4(5) . .
N2 C2 H2A 118.3 . .
C1 C2 H2A 118.3 . .
N2 C3 C4 123.4(5) . .
N2 C3 H3A 118.3 . .
C4 C3 H3A 118.3 . .
N1 C4 C3 119.6(4) . .
N1 C4 C5 113.5(4) . .
C3 C4 C5 126.9(4) . .
N3 C5 N4 124.2(4) . .
N3 C5 C4 112.6(4) . .
N4 C5 C4 123.2(4) . .
N5 C6 C7 119.4(5) . .
N5 C6 H6A 120.3 . .
C7 C6 H6A 120.3 . .
N6 C7 C6 124.2(5) . .
N6 C7 H7A 117.9 . .
C6 C7 H7A 117.9 . .
N8 C8 N7 120.3(4) . .
N8 C8 C9 114.9(4) . .
N7 C8 C9 124.8(4) . .
N5 C9 C10 119.9(4) . .
N5 C9 C8 114.8(4) . .
C10 C9 C8 125.2(4) . .
N6 C10 C9 123.1(5) . .
N6 C10 H10A 118.4 . .
C9 C10 H10A 118.4 . .
N9 C11 C12 123.8(8) . .
N9 C11 H11A 118.1 . .
C12 C11 H11A 118.1 . .
C11 C12 C13 119.9(9) . .
C11 C12 H12A 120.1 . .
C13 C12 H12A 120.1 . .
C14 C13 C12 117.7(8) . .
C14 C13 H13A 121.2 . .
C12 C13 H13A 121.2 . .
C13 C14 C15 119.6(8) . .
C13 C14 H14A 120.2 . .
C15 C14 H14A 120.2 . .
N9 C15 C14 121.4(8) . .
N9 C15 H15A 119.3 . .
C14 C15 H15A 119.3 . .
C17 C16 N10 128.5(8) . .
C17 C16 H16A 115.7 . .
N10 C16 H16A 115.7 . .
C16 C17 C18 116.9(10) . .
C16 C17 H17A 121.5 . .
C18 C17 H17A 121.5 . .
C19 C18 C17 119.3(8) . .
C19 C18 H18A 120.4 . .
C17 C18 H18A 120.4 . .
C18 C19 C20 118.7(9) . .
C18 C19 H19A 120.6 . .
C20 C19 H19A 120.6 . .
N10 C20 C19 121.4(9) . .
N10 C20 H20A 119.3 . .
C19 C20 H20A 119.3 . .
N11 C24 C26 121.3(11) . 5_656
C26 N11 C24 121.4(11) . .
N11 C26 C24 117.3(10) . 5_656
C27 C27 N12 128.3(10) 2_756 .
C27 N12 C29 109.2(14) . .
C29 C29 N12 122.3(9) 2_756 .
C1 N1 C4 116.8(4) . .
C1 N1 Ni1 129.9(3) . .
C4 N1 Ni1 113.3(3) . .
C3 N2 C2 115.4(4) . .
C5 N3 O1 116.4(4) . .
C5 N3 Ni1 117.1(3) . .
O1 N3 Ni1 126.5(3) . .
C5 N4 H4A 120.0 . .
C5 N4 H4B 120.0 . .
H4A N4 H4B 120.0 . .
C9 N5 C6 118.0(4) . .
C9 N5 Ni2 114.3(3) . .
C6 N5 Ni2 127.4(3) . .
C7 N6 C10 115.2(4) . .
C8 N7 Ni1 111.1(3) . 7_656
C8 N7 H7B 124.5 . .
Ni1 N7 H7B 124.5 7_656 .
C8 N8 O2 109.9(3) . .
C8 N8 Ni2 117.7(3) . .
O2 N8 Ni2 132.4(3) . .
C11 N9 C15 117.3(6) . .
C11 N9 Ni2 123.4(4) . .
C15 N9 Ni2 118.3(5) . .
C20 N10 C16 114.8(6) . .
C20 N10 Ni2 120.8(5) . .
C16 N10 Ni2 123.9(4) . .
N3 O1 Ni2 116.0(2) . .
N8 O2 Ni1 114.3(2) . 7_656
N8 O2 Ni2 126.5(2) . 7_656
Ni1 O2 Ni2 119.09(13) 7_656 7_656

loop_
_geom_bond_atom_site_label_1
_geom_bond_atom_site_label_2
_geom_bond_distance
_geom_bond_site_symmetry_2
Ni1 O2 1.824(3) 7_656
Ni1 N7 1.852(3) 7_656
Ni1 N3 1.862(3) .
Ni1 N1 1.888(4) .
Ni2 O1 2.012(3) .
Ni2 N8 2.032(4) .
Ni2 O2 2.055(3) 7_656
Ni2 N5 2.088(4) .
Ni2 N10 2.166(5) .
Ni2 N9 2.174(5) .
Cl1 O5 1.356(6) .
Cl1 O4 1.409(4) .
Cl1 O3 1.422(5) .
Cl1 O6 1.425(5) .
C1 N1 1.340(6) .
C1 C2 1.347(7) .
C1 H1A 0.9300 .
C2 N2 1.335(6) .
C2 H2A 0.9300 .
C3 N2 1.320(7) .
C3 C4 1.381(6) .
C3 H3A 0.9300 .
C4 N1 1.357(6) .
C4 C5 1.454(6) .
C5 N3 1.300(5) .
C5 N4 1.341(6) .
C6 N5 1.349(6) .
C6 C7 1.377(7) .
C6 H6A 0.9300 .
C7 N6 1.311(7) .
C7 H7A 0.9300 .
C8 N8 1.309(6) .
C8 N7 1.332(5) .
C8 C9 1.479(6) .
C9 N5 1.345(6) .
C9 C10 1.369(7) .
C10 N6 1.349(6) .
C10 H10A 0.9300 .
C11 N9 1.292(8) .
C11 C12 1.334(10) .
C11 H11A 0.9300 .
C12 C13 1.381(12) .
C12 H12A 0.9300 .
C13 C14 1.338(12) .
C13 H13A 0.9300 .
C14 C15 1.378(11) .
C14 H14A 0.9300 .
C15 N9 1.355(8) .
C15 H15A 0.9300 .
C16 C17 1.289(10) .
C16 N10 1.328(8) .
C16 H16A 0.9300 .
C17 C18 1.371(13) .
C17 H17A 0.9300 .
C18 C19 1.333(13) .
C18 H18A 0.9300 .
C19 C20 1.418(12) .
C19 H19A 0.9300 .
C20 N10 1.308(9) .
C20 H20A 0.9300 .
C24 N11 1.366(14) .
C24 C26 1.379(15) 5_656
N11 C26 1.318(14) .
C26 C24 1.379(15) 5_656
C27 C27 1.27(2) 2_756
C27 N12 1.298(17) .
N12 C29 1.45(2) .
C29 C29 1.32(3) 2_756
N3 O1 1.341(5) .
N4 H4A 0.8600 .
N4 H4B 0.8600 .
N7 Ni1 1.852(3) 7_656
N7 H7B 0.8600 .
N8 O2 1.409(4) .
O2 Ni1 1.824(3) 7_656
O2 Ni2 2.055(3) 7_656
